data_4036903
loop_
_publ_author_name
'Carneiro, Paula F.'
'Pinto, Maria do Carmo F R'
'Marra, Roberta K. F.'
'Campos, Vin\'icius R'
'Resende, Jackson Ant\^onio L C'
'Delarmelina, Maicon'
'Carneiro, Jos\'e Walkimar M'
'Lima, Emerson S.'
'da Silva, Fernando de C'
'Ferreira, Vitor F.'

_publ_section_title
;
 Insight into and Computational Studies of the Selective Synthesis of
 6H-Dibenzo[b,h]xanthenes.
;
_journal_issue 13
_journal_name_full 'The Journal of organic chemistry'
_journal_page_first 5525
_journal_page_last 5537
_journal_paper_doi 10.1021/acs.joc.6b00864
_journal_volume 81
_journal_year 2016
_chemical_formula_moiety 'C33 H18 N2 O3'
_chemical_formula_sum 'C33 H18 N2 O3'
_chemical_formula_weight 490.49
_space_group_crystal_system triclinic
_space_group_IT_number 2
_space_group_name_Hall '-P 1'
_space_group_name_H-M_alt 'P -1'
_atom_sites_solution_hydrogens geom
_atom_sites_solution_primary direct
_atom_sites_solution_secondary difmap
_audit_creation_date 2015-05-16
_audit_creation_method
;
Olex2 1.2
(compiled 2015.01.26 svn.r3150 for OlexSys, GUI svn.r4998)
;
_cell_angle_alpha 81.299(2)
_cell_angle_beta 66.4970(10)
_cell_angle_gamma 62.7020(10)
_cell_formula_units_Z 2
_cell_length_a 10.6689(4)
_cell_length_b 10.9978(5)
_cell_length_c 11.8961(6)
_cell_measurement_reflns_used 7704
_cell_measurement_temperature 150(2)
_cell_measurement_theta_max 25.69
_cell_measurement_theta_min 2.32
_cell_volume 1136.62(9)
_computing_cell_refinement 'Bruker SAINT'
_computing_data_collection 'Bruker APEX2'
_computing_data_reduction 'Bruker SAINT'
_computing_molecular_graphics 'Olex2 (Dolomanov et al., 2009)'
_computing_publication_material 'Olex2 (Dolomanov et al., 2009)'
_computing_structure_refinement 'XL (Sheldrick, 2008)'
_computing_structure_solution 'ShelXS (Sheldrick, 2008)'
_diffrn_ambient_temperature 150(2)
_diffrn_detector 'Photon 100 detector'
_diffrn_detector_type 'CMOS area detector'
_diffrn_measured_fraction_theta_full 0.998
_diffrn_measured_fraction_theta_max 0.998
_diffrn_measurement_device 'Bruker D8 Venture diffractometer'
_diffrn_measurement_method '\f and \w scans'
_diffrn_radiation_monochromator 'Quazar multilayer mirror'
_diffrn_radiation_probe x-ray
_diffrn_radiation_type MoK\a
_diffrn_radiation_wavelength 0.71073
_diffrn_reflns_av_R_equivalents 0.0397
_diffrn_reflns_av_unetI/netI 0.0212
_diffrn_reflns_limit_h_max 13
_diffrn_reflns_limit_h_min -12
_diffrn_reflns_limit_k_max 13
_diffrn_reflns_limit_k_min -13
_diffrn_reflns_limit_l_max 14
_diffrn_reflns_limit_l_min -14
_diffrn_reflns_number 31178
_diffrn_reflns_theta_full 25.71
_diffrn_reflns_theta_max 25.71
_diffrn_reflns_theta_min 2.09
_diffrn_source 'Microfocus sealed tube'
_diffrn_source_type 'Incoatec I\ms'
_exptl_absorpt_coefficient_mu 0.093
_exptl_absorpt_correction_T_max 1
_exptl_absorpt_correction_T_min 0.95
_exptl_absorpt_correction_type multi-scan
_exptl_absorpt_process_details SADABAS
_exptl_crystal_colour colourless
_exptl_crystal_colour_primary colourless
_exptl_crystal_density_diffrn 1.433
_exptl_crystal_density_method 'not measured'
_exptl_crystal_description block
_exptl_crystal_F_000 508
_exptl_crystal_size_max 0.431
_exptl_crystal_size_mid 0.251
_exptl_crystal_size_min 0.122
_refine_diff_density_max 0.271
_refine_diff_density_min -0.215
_refine_diff_density_rms 0.046
_refine_ls_extinction_method none
_refine_ls_goodness_of_fit_ref 1.043
_refine_ls_hydrogen_treatment constr
_refine_ls_matrix_type full
_refine_ls_number_parameters 343
_refine_ls_number_reflns 4323
_refine_ls_number_restraints 0
_refine_ls_restrained_S_all 1.043
_refine_ls_R_factor_all 0.0554
_refine_ls_R_factor_gt 0.0386
_refine_ls_shift/su_max 0.000
_refine_ls_shift/su_mean 0.000
_refine_ls_structure_factor_coef Fsqd
_refine_ls_weighting_details 'calc w=1/[\s^2^(Fo^2^)+(0.0548P)^2^+0.3431P] where P=(Fo^2^+2Fc^2^)/3'
_refine_ls_weighting_scheme calc
_refine_ls_wR_factor_gt 0.0988
_refine_ls_wR_factor_ref 0.1088
_reflns_number_gt 3384
_reflns_number_total 4323
_reflns_threshold_expression >2sigma(I)
_cod_data_source_file jo6b00864_si_002.cif
_cod_data_source_block pfc103
_cod_database_code 4036903
_olex2_refinement_description
;
1. Fixed Uiso
 At 1.2 times of:
  All C(H) groups
2.a Ternary CH refined with riding coordinates:
 C11(H11)
2.b Aromatic/amide H refined with riding coordinates:
 C7(H7), C8(H8), C5(H5), C6(H6), C24(H24), C16(H16), C23(H23), C18(H18),
 C25(H25), C15(H15), C26(H26), C17(H17), C33(H33), C32(H32), C29(H29), C31(H31),
  C30(H30)
;
_olex2_submission_special_instructions 'No special instructions were received'

loop_
_space_group_symop_id
_space_group_symop_operation_xyz
1 'x, y, z'
2 '-x, -y, -z'

loop_
_atom_site_label
_atom_site_type_symbol
_atom_site_fract_x
_atom_site_fract_y
_atom_site_fract_z
_atom_site_U_iso_or_equiv
_atom_site_adp_type
_atom_site_occupancy
_atom_site_calc_flag
_atom_site_refinement_flags_posn
O2 O 0.87194(12) 0.49274(10) 0.15789(9) 0.0231(2) Uani 1 d .
O3 O 0.79913(12) 0.12284(11) 0.38519(10) 0.0286(3) Uani 1 d .
O1 O 0.66812(13) 0.52187(11) 0.07330(11) 0.0340(3) Uani 1 d .
N1 N 1.14076(13) 0.31224(12) 0.42879(11) 0.0205(3) Uani 1 d .
N2 N 1.22982(13) 0.52755(12) 0.37041(11) 0.0220(3) Uani 1 d .
C3 C 0.85129(15) 0.29889(14) 0.27071(13) 0.0175(3) Uani 1 d .
C2 C 0.81447(16) 0.39912(14) 0.19324(13) 0.0191(3) Uani 1 d .
C12 C 1.00731(15) 0.39573(14) 0.29377(13) 0.0178(3) Uani 1 d .
C10 C 0.66994(15) 0.22183(14) 0.24821(13) 0.0189(3) Uani 1 d .
C21 C 1.09919(15) 0.40662(14) 0.35029(13) 0.0183(3) Uani 1 d .
C14 C 0.99909(16) 0.60759(14) 0.18444(13) 0.0205(3) Uani 1 d .
C13 C 0.96254(16) 0.49225(14) 0.21501(13) 0.0197(3) Uani 1 d .
C20 C 1.14365(16) 0.51651(14) 0.32098(13) 0.0195(3) Uani 1 d .
C9 C 0.63480(16) 0.32585(14) 0.16656(13) 0.0199(3) Uani 1 d .
C11 C 0.96683(15) 0.27648(14) 0.32427(13) 0.0178(3) Uani 1 d .
H11 H 0.9204 0.2741 0.4137 0.021 Uiso 1 calc R
C27 C 1.27572(16) 0.42948(15) 0.44826(13) 0.0216(3) Uani 1 d .
C4 C 0.77564(15) 0.20716(14) 0.30737(13) 0.0192(3) Uani 1 d .
C1 C 0.70206(17) 0.42431(15) 0.13729(13) 0.0217(3) Uani 1 d .
C22 C 1.23092(16) 0.32103(15) 0.47804(13) 0.0215(3) Uani 1 d .
C19 C 1.08989(16) 0.61944(15) 0.23756(13) 0.0215(3) Uani 1 d .
C7 C 0.46639(17) 0.25109(16) 0.14439(14) 0.0249(3) Uani 1 d .
H7 H 0.3983 0.2606 0.1097 0.030 Uiso 1 calc R
C8 C 0.53310(17) 0.33986(15) 0.11484(14) 0.0239(3) Uani 1 d .
H8 H 0.5098 0.4089 0.0603 0.029 Uiso 1 calc R
C5 C 0.60263(17) 0.13303(15) 0.27725(14) 0.0237(3) Uani 1 d .
H5 H 0.6259 0.0635 0.3313 0.028 Uiso 1 calc R
C6 C 0.50080(17) 0.14817(16) 0.22552(14) 0.0255(3) Uani 1 d .
H6 H 0.4554 0.0890 0.2454 0.031 Uiso 1 calc R
C24 C 1.37400(18) 0.22821(17) 0.60930(15) 0.0298(4) Uani 1 d .
H24 H 1.4091 0.1615 0.6618 0.036 Uiso 1 calc R
C16 C 0.9743(2) 0.82080(17) 0.08487(16) 0.0326(4) Uani 1 d .
H16 H 0.9352 0.8887 0.0347 0.039 Uiso 1 calc R
C23 C 1.28343(17) 0.21971(16) 0.55940(14) 0.0257(3) Uani 1 d .
H23 H 1.2559 0.1480 0.5784 0.031 Uiso 1 calc R
C18 C 1.12263(19) 0.73263(17) 0.21149(15) 0.0307(4) Uani 1 d .
H18 H 1.1840 0.7405 0.2450 0.037 Uiso 1 calc R
C25 C 1.41554(17) 0.33844(16) 0.58180(15) 0.0273(4) Uani 1 d .
H25 H 1.4759 0.3438 0.6179 0.033 Uiso 1 calc R
C15 C 0.94239(18) 0.70925(16) 0.10762(14) 0.0262(3) Uani 1 d .
H15 H 0.8830 0.7015 0.0718 0.031 Uiso 1 calc R
C26 C 1.36833(17) 0.43547(16) 0.50393(14) 0.0261(3) Uani 1 d .
H26 H 1.3968 0.5066 0.4868 0.031 Uiso 1 calc R
C17 C 1.0650(2) 0.83203(18) 0.13697(17) 0.0367(4) Uani 1 d .
H17 H 1.0865 0.9072 0.1211 0.044 Uiso 1 calc R
C28 C 1.10745(15) 0.14029(14) 0.27669(13) 0.0177(3) Uani 1 d .
C33 C 1.19607(17) 0.11787(15) 0.15201(14) 0.0225(3) Uani 1 d .
H33 H 1.1699 0.1867 0.0981 0.027 Uiso 1 calc R
C32 C 1.32268(17) -0.00558(16) 0.10710(15) 0.0288(4) Uani 1 d .
H32 H 1.3804 -0.0194 0.0234 0.035 Uiso 1 calc R
C29 C 1.14963(17) 0.03722(15) 0.35619(14) 0.0234(3) Uani 1 d .
H29 H 1.0924 0.0511 0.4400 0.028 Uiso 1 calc R
C31 C 1.36375(18) -0.10889(16) 0.18670(16) 0.0320(4) Uani 1 d .
H31 H 1.4485 -0.1921 0.1568 0.038 Uiso 1 calc R
C30 C 1.27687(18) -0.08644(16) 0.31115(16) 0.0299(4) Uani 1 d .
H30 H 1.3040 -0.1549 0.3651 0.036 Uiso 1 calc R

loop_
_atom_site_aniso_label
_atom_site_aniso_U_11
_atom_site_aniso_U_22
_atom_site_aniso_U_33
_atom_site_aniso_U_23
_atom_site_aniso_U_13
_atom_site_aniso_U_12
O2 0.0308(6) 0.0242(6) 0.0267(6) 0.0098(4) -0.0190(5) -0.0179(5)
O3 0.0324(6) 0.0316(6) 0.0341(6) 0.0166(5) -0.0212(5) -0.0210(5)
O1 0.0437(7) 0.0339(7) 0.0439(7) 0.0206(6) -0.0328(6) -0.0245(6)
N1 0.0196(6) 0.0225(7) 0.0212(6) -0.0009(5) -0.0088(5) -0.0093(5)
N2 0.0187(6) 0.0238(7) 0.0261(7) -0.0021(5) -0.0097(5) -0.0094(5)
C3 0.0169(7) 0.0179(7) 0.0179(7) -0.0008(6) -0.0069(6) -0.0070(6)
C2 0.0203(7) 0.0198(7) 0.0196(7) 0.0018(6) -0.0079(6) -0.0108(6)
C12 0.0162(7) 0.0180(7) 0.0179(7) -0.0021(6) -0.0045(6) -0.0073(6)
C10 0.0161(7) 0.0203(7) 0.0192(7) -0.0014(6) -0.0057(6) -0.0073(6)
C21 0.0160(7) 0.0186(7) 0.0182(7) -0.0019(6) -0.0054(6) -0.0060(6)
C14 0.0219(7) 0.0203(7) 0.0205(8) 0.0015(6) -0.0076(6) -0.0108(6)
C13 0.0200(7) 0.0229(8) 0.0194(7) 0.0003(6) -0.0091(6) -0.0105(6)
C20 0.0174(7) 0.0205(7) 0.0204(8) -0.0030(6) -0.0060(6) -0.0078(6)
C9 0.0182(7) 0.0205(7) 0.0204(8) -0.0011(6) -0.0072(6) -0.0075(6)
C11 0.0194(7) 0.0208(7) 0.0172(7) 0.0041(6) -0.0096(6) -0.0107(6)
C27 0.0172(7) 0.0234(8) 0.0220(8) -0.0035(6) -0.0072(6) -0.0058(6)
C4 0.0175(7) 0.0184(7) 0.0200(7) 0.0008(6) -0.0069(6) -0.0066(6)
C1 0.0243(8) 0.0213(8) 0.0221(8) 0.0047(6) -0.0133(6) -0.0095(6)
C22 0.0182(7) 0.0235(8) 0.0219(8) -0.0025(6) -0.0085(6) -0.0068(6)
C19 0.0214(7) 0.0222(8) 0.0219(8) -0.0002(6) -0.0070(6) -0.0112(6)
C7 0.0216(8) 0.0305(8) 0.0268(8) -0.0030(7) -0.0123(7) -0.0110(7)
C8 0.0252(8) 0.0257(8) 0.0241(8) 0.0039(6) -0.0136(7) -0.0110(7)
C5 0.0246(8) 0.0219(8) 0.0271(8) 0.0039(6) -0.0118(7) -0.0114(6)
C6 0.0256(8) 0.0266(8) 0.0301(9) -0.0007(7) -0.0105(7) -0.0155(7)
C24 0.0289(8) 0.0321(9) 0.0310(9) 0.0052(7) -0.0190(7) -0.0101(7)
C16 0.0451(10) 0.0311(9) 0.0346(9) 0.0147(7) -0.0247(8) -0.0228(8)
C23 0.0252(8) 0.0299(8) 0.0251(8) 0.0041(7) -0.0131(7) -0.0124(7)
C18 0.0376(9) 0.0322(9) 0.0377(10) 0.0083(7) -0.0214(8) -0.0235(8)
C25 0.0219(8) 0.0320(9) 0.0319(9) -0.0041(7) -0.0171(7) -0.0075(7)
C15 0.0322(8) 0.0294(9) 0.0258(8) 0.0069(7) -0.0155(7) -0.0184(7)
C26 0.0210(8) 0.0263(8) 0.0345(9) -0.0040(7) -0.0126(7) -0.0097(7)
C17 0.0525(11) 0.0325(9) 0.0454(11) 0.0149(8) -0.0269(9) -0.0316(9)
C28 0.0189(7) 0.0181(7) 0.0238(8) 0.0024(6) -0.0122(6) -0.0113(6)
C33 0.0251(8) 0.0251(8) 0.0240(8) 0.0034(6) -0.0134(6) -0.0134(7)
C32 0.0250(8) 0.0336(9) 0.0289(9) -0.0087(7) -0.0057(7) -0.0146(7)
C29 0.0242(8) 0.0237(8) 0.0272(8) 0.0059(6) -0.0130(7) -0.0130(6)
C31 0.0226(8) 0.0222(8) 0.0510(11) -0.0069(8) -0.0147(8) -0.0066(7)
C30 0.0302(9) 0.0221(8) 0.0439(10) 0.0094(7) -0.0221(8) -0.0122(7)

loop_
_atom_type_symbol
_atom_type_description
_atom_type_scat_dispersion_real
_atom_type_scat_dispersion_imag
_atom_type_scat_source
C C 0.0033 0.0016 'International Tables Vol C Tables 4.2.6.8 and 6.1.1.4'
H H 0.0000 0.0000 'International Tables Vol C Tables 4.2.6.8 and 6.1.1.4'
N N 0.0061 0.0033 'International Tables Vol C Tables 4.2.6.8 and 6.1.1.4'
O O 0.0106 0.0060 'International Tables Vol C Tables 4.2.6.8 and 6.1.1.4'

loop_
_geom_angle_atom_site_label_1
_geom_angle_atom_site_label_2
_geom_angle_atom_site_label_3
_geom_angle
C2 O2 C13 117.37(11)
C21 N1 C22 117.13(12)
C20 N2 C27 116.83(13)
C2 C3 C11 122.39(12)
C2 C3 C4 119.58(12)
C4 C3 C11 118.02(12)
O2 C2 C1 111.36(12)
C3 C2 O2 124.40(12)
C3 C2 C1 124.23(13)
C21 C12 C11 118.75(12)
C13 C12 C21 118.26(13)
C13 C12 C11 122.99(12)
C9 C10 C4 120.82(12)
C5 C10 C9 119.70(13)
C5 C10 C4 119.46(13)
N1 C21 C12 117.72(12)
N1 C21 C20 121.88(12)
C20 C21 C12 120.40(13)
C19 C14 C13 118.49(13)
C15 C14 C13 121.90(13)
C15 C14 C19 119.57(13)
O2 C13 C14 112.94(12)
C12 C13 O2 122.84(12)
C12 C13 C14 124.19(13)
N2 C20 C21 121.50(13)
N2 C20 C19 119.29(13)
C21 C20 C19 119.20(12)
C10 C9 C1 120.46(12)
C8 C9 C10 119.90(13)
C8 C9 C1 119.61(13)
C3 C11 C12 108.92(11)
C3 C11 H11 108.5
C3 C11 C28 110.83(11)
C12 C11 H11 108.5
C12 C11 C28 111.58(11)
C28 C11 H11 108.5
N2 C27 C22 121.73(13)
N2 C27 C26 119.52(14)
C26 C27 C22 118.73(13)
O3 C4 C3 120.11(12)
O3 C4 C10 121.47(13)
C3 C4 C10 118.42(12)
O1 C1 C2 120.50(13)
O1 C1 C9 123.29(13)
C9 C1 C2 116.21(12)
N1 C22 C27 120.89(13)
N1 C22 C23 119.53(13)
C23 C22 C27 119.57(13)
C14 C19 C20 119.41(13)
C18 C19 C14 119.10(14)
C18 C19 C20 121.46(13)
C8 C7 H7 119.9
C8 C7 C6 120.14(13)
C6 C7 H7 119.9
C9 C8 H8 120.0
C7 C8 C9 120.03(14)
C7 C8 H8 120.0
C10 C5 H5 120.0
C6 C5 C10 119.98(14)
C6 C5 H5 120.0
C7 C6 C5 120.25(14)
C7 C6 H6 119.9
C5 C6 H6 119.9
C23 C24 H24 119.7
C23 C24 C25 120.59(15)
C25 C24 H24 119.7
C15 C16 H16 119.9
C15 C16 C17 120.14(15)
C17 C16 H16 119.9
C22 C23 H23 120.1
C24 C23 C22 119.75(15)
C24 C23 H23 120.1
C19 C18 H18 119.7
C17 C18 C19 120.61(14)
C17 C18 H18 119.7
C24 C25 H25 119.6
C26 C25 C24 120.88(14)
C26 C25 H25 119.6
C14 C15 H15 119.9
C16 C15 C14 120.23(14)
C16 C15 H15 119.9
C27 C26 H26 119.8
C25 C26 C27 120.45(14)
C25 C26 H26 119.8
C16 C17 H17 119.8
C18 C17 C16 120.34(15)
C18 C17 H17 119.8
C33 C28 C11 120.09(13)
C29 C28 C11 121.09(13)
C29 C28 C33 118.81(13)
C28 C33 H33 119.6
C32 C33 C28 120.87(14)
C32 C33 H33 119.6
C33 C32 H32 119.9
C33 C32 C31 120.17(15)
C31 C32 H32 119.9
C28 C29 H29 119.9
C30 C29 C28 120.30(15)
C30 C29 H29 119.9
C32 C31 H31 120.4
C30 C31 C32 119.17(14)
C30 C31 H31 120.4
C29 C30 H30 119.7
C31 C30 C29 120.67(15)
C31 C30 H30 119.7

loop_
_geom_bond_atom_site_label_1
_geom_bond_atom_site_label_2
_geom_bond_distance
O2 C2 1.3620(17)
O2 C13 1.3836(16)
O3 C4 1.2215(17)
O1 C1 1.2159(17)
N1 C21 1.3271(18)
N1 C22 1.3527(18)
N2 C20 1.3269(18)
N2 C27 1.3550(19)
C3 C2 1.3428(19)
C3 C11 1.5121(18)
C3 C4 1.4806(19)
C2 C1 1.4947(19)
C12 C21 1.4440(19)
C12 C13 1.350(2)
C12 C11 1.5129(19)
C10 C9 1.398(2)
C10 C4 1.4915(19)
C10 C5 1.390(2)
C21 C20 1.4400(19)
C14 C13 1.447(2)
C14 C19 1.409(2)
C14 C15 1.401(2)
C20 C19 1.454(2)
C9 C1 1.486(2)
C9 C8 1.389(2)
C11 H11 0.9800
C11 C28 1.5273(19)
C27 C22 1.427(2)
C27 C26 1.419(2)
C22 C23 1.423(2)
C19 C18 1.401(2)
C7 H7 0.9300
C7 C8 1.385(2)
C7 C6 1.385(2)
C8 H8 0.9300
C5 H5 0.9300
C5 C6 1.387(2)
C6 H6 0.9300
C24 H24 0.9300
C24 C23 1.361(2)
C24 C25 1.425(2)
C16 H16 0.9300
C16 C15 1.380(2)
C16 C17 1.395(2)
C23 H23 0.9300
C18 H18 0.9300
C18 C17 1.373(2)
C25 H25 0.9300
C25 C26 1.353(2)
C15 H15 0.9300
C26 H26 0.9300
C17 H17 0.9300
C28 C33 1.390(2)
C28 C29 1.3889(19)
C33 H33 0.9300
C33 C32 1.384(2)
C32 H32 0.9300
C32 C31 1.389(2)
C29 H29 0.9300
C29 C30 1.388(2)
C31 H31 0.9300
C31 C30 1.385(2)
C30 H30 0.9300

loop_
_geom_torsion_atom_site_label_1
_geom_torsion_atom_site_label_2
_geom_torsion_atom_site_label_3
_geom_torsion_atom_site_label_4
_geom_torsion
O2 C2 C1 O1 -2.7(2)
O2 C2 C1 C9 178.32(12)
N1 C21 C20 N2 0.7(2)
N1 C21 C20 C19 -177.83(12)
N1 C22 C23 C24 -179.92(14)
N2 C20 C19 C14 179.66(13)
N2 C20 C19 C18 -2.2(2)
N2 C27 C22 N1 0.2(2)
N2 C27 C22 C23 179.38(13)
N2 C27 C26 C25 -179.91(14)
C3 C2 C1 O1 175.84(14)
C3 C2 C1 C9 -3.1(2)
C3 C11 C28 C33 62.03(16)
C3 C11 C28 C29 -118.19(14)
C2 O2 C13 C12 6.7(2)
C2 O2 C13 C14 -171.41(12)
C2 C3 C11 C12 9.53(18)
C2 C3 C11 C28 -113.60(15)
C2 C3 C4 O3 -174.13(13)
C2 C3 C4 C10 5.2(2)
C12 C21 C20 N2 -179.04(12)
C12 C21 C20 C19 2.4(2)
C12 C11 C28 C33 -59.55(16)
C12 C11 C28 C29 120.23(14)
C10 C9 C1 O1 -175.11(14)
C10 C9 C1 C2 3.82(19)
C10 C9 C8 C7 0.2(2)
C10 C5 C6 C7 0.3(2)
C21 N1 C22 C27 1.4(2)
C21 N1 C22 C23 -177.76(13)
C21 C12 C13 O2 -178.71(12)
C21 C12 C13 C14 -0.8(2)
C21 C12 C11 C3 171.22(12)
C21 C12 C11 C28 -66.10(16)
C21 C20 C19 C14 -1.8(2)
C21 C20 C19 C18 176.32(14)
C14 C19 C18 C17 1.1(2)
C13 O2 C2 C3 -6.6(2)
C13 O2 C2 C1 171.97(11)
C13 C12 C21 N1 179.10(12)
C13 C12 C21 C20 -1.1(2)
C13 C12 C11 C3 -9.39(19)
C13 C12 C11 C28 113.28(15)
C13 C14 C19 C20 -0.1(2)
C13 C14 C19 C18 -178.23(14)
C13 C14 C15 C16 177.15(15)
C20 N2 C27 C22 -1.4(2)
C20 N2 C27 C26 179.89(13)
C20 C19 C18 C17 -176.96(15)
C9 C10 C4 O3 174.87(13)
C9 C10 C4 C3 -4.42(19)
C9 C10 C5 C6 -0.2(2)
C11 C3 C2 O2 -2.2(2)
C11 C3 C2 C1 179.46(13)
C11 C3 C4 O3 5.1(2)
C11 C3 C4 C10 -175.65(12)
C11 C12 C21 N1 -1.49(19)
C11 C12 C21 C20 178.27(12)
C11 C12 C13 O2 1.9(2)
C11 C12 C13 C14 179.78(13)
C11 C28 C33 C32 -179.12(13)
C11 C28 C29 C30 179.30(13)
C27 N2 C20 C21 0.9(2)
C27 N2 C20 C19 179.47(12)
C27 C22 C23 C24 0.9(2)
C4 C3 C2 O2 176.97(12)
C4 C3 C2 C1 -1.4(2)
C4 C3 C11 C12 -169.64(12)
C4 C3 C11 C28 67.24(16)
C4 C10 C9 C1 -0.1(2)
C4 C10 C9 C8 -178.38(13)
C4 C10 C5 C6 178.15(13)
C1 C9 C8 C7 -178.09(13)
C22 N1 C21 C12 177.90(12)
C22 N1 C21 C20 -1.8(2)
C22 C27 C26 C25 1.3(2)
C19 C14 C13 O2 179.53(12)
C19 C14 C13 C12 1.5(2)
C19 C14 C15 C16 -0.5(2)
C19 C18 C17 C16 -0.8(3)
C8 C9 C1 O1 3.1(2)
C8 C9 C1 C2 -177.94(13)
C8 C7 C6 C5 -0.3(2)
C5 C10 C9 C1 178.17(13)
C5 C10 C9 C8 -0.1(2)
C5 C10 C4 O3 -3.4(2)
C5 C10 C4 C3 177.27(13)
C6 C7 C8 C9 0.0(2)
C24 C25 C26 C27 0.2(2)
C23 C24 C25 C26 -1.2(2)
C25 C24 C23 C22 0.6(2)
C15 C14 C13 O2 1.9(2)
C15 C14 C13 C12 -176.21(14)
C15 C14 C19 C20 177.64(13)
C15 C14 C19 C18 -0.5(2)
C15 C16 C17 C18 -0.2(3)
C26 C27 C22 N1 178.96(13)
C26 C27 C22 C23 -1.9(2)
C17 C16 C15 C14 0.9(3)
C28 C33 C32 C31 -0.5(2)
C28 C29 C30 C31 0.2(2)
C33 C28 C29 C30 -0.9(2)
C33 C32 C31 C30 -0.2(2)
C32 C31 C30 C29 0.4(2)
C29 C28 C33 C32 1.1(2)
